data_2210031
loop_
_publ_author_name
'Ya-Jie Zuo'
'Chong-Min Zhong'
'Hua-Shu Jin'
'Zhan-Hua Su'
'Tian-Chi Wang'

_publ_section_title
;
 1-Butylquinolinium bromide
;
_journal_coeditor_code XU2079
_journal_issue 8
_journal_name_full 'Acta Crystallographica Section E'
_journal_page_first o3561
_journal_page_last o3562
_journal_paper_doi 10.1107/S1600536806028662
_journal_volume 62
_journal_year 2006
_chemical_formula_iupac 'C13 H16 N +, Br -'
_chemical_formula_moiety 'C13 H16 N +, Br -'
_chemical_formula_sum 'C13 H16 Br N'
_chemical_formula_weight 266.18
_chemical_melting_point 431.5
_chemical_name_systematic
;
1-Butylquinolinium bromide
;
_space_group_IT_number 14
_symmetry_cell_setting monoclinic
_symmetry_space_group_name_Hall '-P 2yn'
_symmetry_space_group_name_H-M 'P 1 21/n 1'
_atom_sites_solution_hydrogens geom
_atom_sites_solution_primary direct
_atom_sites_solution_secondary difmap
_cell_angle_alpha 90.00
_cell_angle_beta 103.0020(10)
_cell_angle_gamma 90.00
_cell_formula_units_Z 4
_cell_length_a 9.8621(5)
_cell_length_b 11.0998(6)
_cell_length_c 11.6013(6)
_cell_measurement_reflns_used 5417
_cell_measurement_temperature 295(2)
_cell_measurement_theta_max 27.7
_cell_measurement_theta_min 2.6
_cell_volume 1237.40(11)
_computing_cell_refinement 'SAINT (Bruker, 1998)'
_computing_data_collection 'SMART (Bruker, 1998)'
_computing_data_reduction SAINT
_computing_molecular_graphics 'ORTEP-3 for Windows (Farrugia, 1997)'
_computing_publication_material 'SHELXTL (Bruker, 2000)'
_computing_structure_refinement 'SHELXL97 (Sheldrick, 1997)'
_computing_structure_solution 'SHELXS97 (Sheldrick, 1997)'
_diffrn_ambient_temperature 295(2)
_diffrn_measured_fraction_theta_full 1.00
_diffrn_measured_fraction_theta_max 1.00
_diffrn_measurement_device_type 'Bruker SMART CCD area-detector'
_diffrn_measurement_method '\f and \w'
_diffrn_radiation_monochromator graphite
_diffrn_radiation_type MoK\a
_diffrn_radiation_wavelength 0.71073
_diffrn_reflns_av_R_equivalents 0.016
_diffrn_reflns_av_sigmaI/netI 0.014
_diffrn_reflns_limit_h_max 13
_diffrn_reflns_limit_h_min -12
_diffrn_reflns_limit_k_max 14
_diffrn_reflns_limit_k_min -14
_diffrn_reflns_limit_l_max 15
_diffrn_reflns_limit_l_min -15
_diffrn_reflns_number 12191
_diffrn_reflns_theta_full 28.3
_diffrn_reflns_theta_max 28.3
_diffrn_reflns_theta_min 2.5
_diffrn_standards_interval_count 0
_diffrn_standards_interval_time 0
_diffrn_standards_number 0
_exptl_absorpt_coefficient_mu 3.290
_exptl_absorpt_correction_T_max 0.518
_exptl_absorpt_correction_T_min 0.353
_exptl_absorpt_correction_type multi-scan
_exptl_absorpt_process_details '(SADABS; Sheldrick, 2002)'
_exptl_crystal_colour Yellow
_exptl_crystal_density_diffrn 1.429
_exptl_crystal_density_method 'not measured'
_exptl_crystal_description Block
_exptl_crystal_F_000 544
_exptl_crystal_size_max 0.30
_exptl_crystal_size_mid 0.20
_exptl_crystal_size_min 0.20
_refine_diff_density_max 0.65
_refine_diff_density_min -0.69
_refine_ls_extinction_coef 0.0038(8)
_refine_ls_extinction_expression Fc^*^=kFc[1+0.001xFc^2^\l^3^/sin(2\q)]^-1/4^
_refine_ls_extinction_method SHELXL97
_refine_ls_goodness_of_fit_ref 1.020
_refine_ls_hydrogen_treatment constr
_refine_ls_matrix_type full
_refine_ls_number_parameters 138
_refine_ls_number_reflns 3061
_refine_ls_number_restraints 0
_refine_ls_restrained_S_all 1.020
_refine_ls_R_factor_all 0.038
_refine_ls_R_factor_gt 0.028
_refine_ls_shift/su_max 0.001
_refine_ls_shift/su_mean 0.000
_refine_ls_structure_factor_coef Fsqd
_refine_ls_weighting_details 'calc w=1/[\s^2^(Fo^2^)+(0.0344P)^2^+0.5292P] where P=(Fo^2^+2Fc^2^)/3'
_refine_ls_weighting_scheme calc
_refine_ls_wR_factor_gt 0.071
_refine_ls_wR_factor_ref 0.076
_reflns_number_gt 2488
_reflns_number_total 3061
_reflns_threshold_expression I>2\s(I)
_cod_data_source_file xu2079.cif
_cod_data_source_block I
_cod_depositor_comments
;
The following automatic conversions were performed:
'_geom_bond_publ_flag' value 'Yes' changed to 'yes' according to
'/home/saulius/struct/CIF-dictionaries/cif_core.dic' dictionary named
'cif_core.dic' version 2.4.1 from 2010-06-29.

'_geom_torsion_publ_flag'
value 'Yes' changed to 'yes' according to
'/home/saulius/struct/CIF-dictionaries/cif_core.dic' dictionary named
'cif_core.dic' version 2.4.1 from 2010-06-29 (2 times).

Automatic conversion script
Id: cif_fix_enum 1527 2010-12-29 10:47:43Z saulius 

The following automatic conversions were performed:

'_geom_bond_publ_flag' value 'Yes' changed to 'yes' according to
/home/saulius/struct/CIF-dictionaries/cif_core.dic dictionary named
'cif_core.dic' version 2.4.1 from
2010-06-29.

'_geom_torsion_publ_flag' value 'Yes' changed to 'yes'
according to /home/saulius/struct/CIF-dictionaries/cif_core.dic
dictionary named 'cif_core.dic' version 2.4.1 from 2010-06-29 (2
times).

Automatic conversion script
Id: cif_fix_values 1715 2011-07-08 13:25:40Z adriana 
;
_cod_original_sg_symbol_H-M 'P 21/n'
_cod_database_code 2210031
_cod_database_fobs_code 2210031

loop_
_symmetry_equiv_pos_as_xyz
'x, y, z'
'-x+1/2, y+1/2, -z+1/2'
'-x, -y, -z'
'x-1/2, -y-1/2, z-1/2'

loop_
_atom_site_type_symbol
_atom_site_label
_atom_site_fract_x
_atom_site_fract_y
_atom_site_fract_z
_atom_site_U_iso_or_equiv
_atom_site_adp_type
_atom_site_calc_flag
_atom_site_refinement_flags
_atom_site_occupancy
Br Br1 0.94982(2) 0.72491(2) 0.056236(19) 0.05833(10) Uani d . 1
N N1 0.89612(17) 0.59023(14) 0.72150(14) 0.0450(4) Uani d . 1
C C2 1.0055(2) 0.56651(19) 0.80841(18) 0.0533(5) Uani d . 1
H H2 0.9912 0.5422 0.8815 0.064 Uiso calc R 1
C C3 1.1408(2) 0.5770(2) 0.7934(2) 0.0586(5) Uani d . 1
H H3 1.2158 0.5586 0.8552 0.070 Uiso calc R 1
C C4 1.1625(2) 0.61445(19) 0.6875(2) 0.0542(5) Uani d . 1
H H4 1.2528 0.6248 0.6775 0.065 Uiso calc R 1
C C5 1.0484(2) 0.63759(16) 0.59275(17) 0.0438(4) Uani d . 1
C C6 1.0661(2) 0.67352(19) 0.4800(2) 0.0538(5) Uani d . 1
H H6 1.1551 0.6870 0.4684 0.065 Uiso calc R 1
C C7 0.9544(3) 0.6884(2) 0.3887(2) 0.0591(6) Uani d . 1
H H7 0.9670 0.7104 0.3145 0.071 Uiso calc R 1
C C8 0.8206(3) 0.6706(2) 0.40646(19) 0.0578(5) Uani d . 1
H H8 0.7450 0.6794 0.3427 0.069 Uiso calc R 1
C C9 0.7968(2) 0.64059(19) 0.51446(18) 0.0514(5) Uani d . 1
H H9 0.7065 0.6320 0.5249 0.062 Uiso calc R 1
C C10 0.91210(19) 0.62303(16) 0.60969(16) 0.0414(4) Uani d . 1
C C11 0.7552(2) 0.5780(2) 0.7473(2) 0.0523(5) Uani d . 1
H H11A 0.6927 0.6367 0.7014 0.063 Uiso calc R 1
H H11B 0.7610 0.5940 0.8304 0.063 Uiso calc R 1
C C12 0.6976(2) 0.4518(2) 0.7170(2) 0.0572(5) Uani d . 1
H H12A 0.6971 0.4346 0.6349 0.069 Uiso calc R 1
H H12B 0.7583 0.3937 0.7657 0.069 Uiso calc R 1
C C13 0.5510(3) 0.4376(2) 0.7361(2) 0.0675(6) Uani d . 1
H H13A 0.4909 0.4956 0.6868 0.081 Uiso calc R 1
H H13B 0.5174 0.3578 0.7101 0.081 Uiso calc R 1
C C14 0.5389(3) 0.4544(3) 0.8616(3) 0.0904(9) Uani d . 1
H H14A 0.6076 0.4059 0.9129 0.136 Uiso calc R 1
H H14B 0.4478 0.4304 0.8690 0.136 Uiso calc R 1
H H14C 0.5537 0.5376 0.8832 0.136 Uiso calc R 1

loop_
_atom_site_aniso_label
_atom_site_aniso_U_11
_atom_site_aniso_U_22
_atom_site_aniso_U_33
_atom_site_aniso_U_12
_atom_site_aniso_U_13
_atom_site_aniso_U_23
Br1 0.06179(16) 0.06439(16) 0.04894(14) 0.00393(10) 0.01274(10) -0.00144(10)
N1 0.0510(9) 0.0428(8) 0.0427(8) -0.0022(7) 0.0135(7) -0.0037(7)
C2 0.0690(14) 0.0480(11) 0.0413(10) -0.0019(10) 0.0088(9) -0.0014(8)
C3 0.0560(12) 0.0579(13) 0.0538(12) 0.0005(10) -0.0044(10) -0.0041(10)
C4 0.0458(11) 0.0504(11) 0.0648(13) -0.0034(9) 0.0088(9) -0.0085(10)
C5 0.0494(10) 0.0355(9) 0.0476(10) -0.0024(7) 0.0131(8) -0.0055(7)
C6 0.0645(13) 0.0437(10) 0.0604(12) -0.0050(9) 0.0295(10) -0.0045(9)
C7 0.0888(17) 0.0460(11) 0.0463(11) 0.0000(11) 0.0234(11) 0.0022(9)
C8 0.0699(14) 0.0515(12) 0.0471(11) 0.0061(10) 0.0030(10) 0.0049(9)
C9 0.0503(11) 0.0493(11) 0.0525(11) 0.0047(9) 0.0073(9) 0.0003(9)
C10 0.0490(10) 0.0343(9) 0.0420(9) -0.0010(7) 0.0127(8) -0.0029(7)
C11 0.0567(12) 0.0528(11) 0.0530(11) -0.0011(9) 0.0241(9) -0.0051(9)
C12 0.0586(12) 0.0537(12) 0.0633(13) -0.0040(10) 0.0221(10) -0.0074(10)
C13 0.0638(14) 0.0613(14) 0.0825(17) -0.0042(11) 0.0269(13) 0.0058(12)
C14 0.115(2) 0.0702(17) 0.107(2) -0.0056(16) 0.070(2) 0.0035(16)

loop_
_atom_type_symbol
_atom_type_description
_atom_type_scat_dispersion_real
_atom_type_scat_dispersion_imag
_atom_type_scat_source
C C 0.0033 0.0016 'International Tables Vol C Tables 4.2.6.8 and 6.1.1.4'
H H 0.0000 0.0000 'International Tables Vol C Tables 4.2.6.8 and 6.1.1.4'
N N 0.0061 0.0033 'International Tables Vol C Tables 4.2.6.8 and 6.1.1.4'
Br Br -0.2901 2.4595 'International Tables Vol C Tables 4.2.6.8 and 6.1.1.4'

loop_
_geom_angle_atom_site_label_1
_geom_angle_atom_site_label_2
_geom_angle_atom_site_label_3
_geom_angle
C2 N1 C10 121.18(17)
C2 N1 C11 117.66(17)
C10 N1 C11 121.14(16)
N1 C2 C3 121.9(2)
N1 C2 H2 119.1
C3 C2 H2 119.1
C4 C3 C2 119.3(2)
C4 C3 H3 120.3
C2 C3 H3 120.3
C3 C4 C5 120.1(2)
C3 C4 H4 120.0
C5 C4 H4 120.0
C4 C5 C10 119.30(18)
C4 C5 C6 122.01(19)
C10 C5 C6 118.68(18)
C7 C6 C5 120.6(2)
C7 C6 H6 119.7
C5 C6 H6 119.7
C6 C7 C8 119.8(2)
C6 C7 H7 120.1
C8 C7 H7 120.1
C9 C8 C7 122.2(2)
C9 C8 H8 118.9
C7 C8 H8 118.9
C8 C9 C10 118.5(2)
C8 C9 H9 120.7
C10 C9 H9 120.7
N1 C10 C9 121.79(17)
N1 C10 C5 118.13(17)
C9 C10 C5 120.07(17)
N1 C11 C12 110.72(17)
N1 C11 H11A 109.5
C12 C11 H11A 109.5
N1 C11 H11B 109.5
C12 C11 H11B 109.5
H11A C11 H11B 108.1
C13 C12 C11 112.33(19)
C13 C12 H12A 109.1
C11 C12 H12A 109.1
C13 C12 H12B 109.1
C11 C12 H12B 109.1
H12A C12 H12B 107.9
C14 C13 C12 114.5(2)
C14 C13 H13A 108.6
C12 C13 H13A 108.6
C14 C13 H13B 108.6
C12 C13 H13B 108.6
H13A C13 H13B 107.6
C13 C14 H14A 109.5
C13 C14 H14B 109.5
H14A C14 H14B 109.5
C13 C14 H14C 109.5
H14A C14 H14C 109.5
H14B C14 H14C 109.5

loop_
_geom_bond_atom_site_label_1
_geom_bond_atom_site_label_2
_geom_bond_distance
_geom_bond_publ_flag
N1 C2 1.327(3) ?
N1 C10 1.390(2) ?
N1 C11 1.492(3) yes
C2 C3 1.389(3) ?
C2 H2 0.9300 ?
C3 C4 1.359(3) ?
C3 H3 0.9300 ?
C4 C5 1.408(3) ?
C4 H4 0.9300 ?
C5 C10 1.411(3) ?
C5 C6 1.415(3) ?
C6 C7 1.355(3) ?
C6 H6 0.9300 ?
C7 C8 1.395(3) ?
C7 H7 0.9300 ?
C8 C9 1.367(3) ?
C8 H8 0.9300 ?
C9 C10 1.409(3) ?
C9 H9 0.9300 ?
C11 C12 1.522(3) y
C11 H11A 0.9700 ?
C11 H11B 0.9700 ?
C12 C13 1.520(3) y
C12 H12A 0.9700 ?
C12 H12B 0.9700 ?
C13 C14 1.498(4) y
C13 H13A 0.9700 ?
C13 H13B 0.9700 ?
C14 H14A 0.9600 ?
C14 H14B 0.9600 ?
C14 H14C 0.9600 ?

loop_
_geom_hbond_atom_site_label_D
_geom_hbond_atom_site_label_H
_geom_hbond_atom_site_label_A
_geom_hbond_distance_DH
_geom_hbond_distance_HA
_geom_hbond_distance_DA
_geom_hbond_angle_DHA
_geom_hbond_publ_flag
C7 H7 Br1 0.93 2.967 3.868(2) 164 yes

loop_
_geom_torsion_atom_site_label_1
_geom_torsion_atom_site_label_2
_geom_torsion_atom_site_label_3
_geom_torsion_atom_site_label_4
_geom_torsion
_geom_torsion_publ_flag
C10 N1 C2 C3 2.2(3) ?
C11 N1 C2 C3 -179.11(19) ?
N1 C2 C3 C4 1.1(3) ?
C2 C3 C4 C5 -2.5(3) ?
C3 C4 C5 C10 0.9(3) ?
C3 C4 C5 C6 -178.2(2) ?
C4 C5 C6 C7 176.2(2) ?
C10 C5 C6 C7 -2.9(3) ?
C5 C6 C7 C8 1.3(3) ?
C6 C7 C8 C9 1.4(3) ?
C7 C8 C9 C10 -2.3(3) ?
C2 N1 C10 C9 175.65(19) ?
C11 N1 C10 C9 -3.0(3) ?
C2 N1 C10 C5 -3.8(3) ?
C11 N1 C10 C5 177.54(17) ?
C8 C9 C10 N1 -178.79(19) ?
C8 C9 C10 C5 0.6(3) ?
C4 C5 C10 N1 2.2(3) ?
C6 C5 C10 N1 -178.65(17) ?
C4 C5 C10 C9 -177.18(18) ?
C6 C5 C10 C9 1.9(3) ?
C2 N1 C11 C12 -91.8(2) ?
C10 N1 C11 C12 86.9(2) ?
N1 C11 C12 C13 -177.10(19) yes
C11 C12 C13 C14 -62.4(3) yes

loop_
_cod_related_entry_id
_cod_related_entry_database
_cod_related_entry_code
1 ChemSpider 21127629
